data_7029182
loop_
_publ_author_name
'Huang, Shih-Huang'
'Nesterov, Vladimir N.'
'Richmond, Michael G.'

_publ_section_title
;
 New azido-substituted tantalum compounds: syntheses and DFT examination
 of nitrogen-rich mono-, di-, and trinuclear tantalum(v) compounds.
;
_journal_issue 9
_journal_name_full 'Dalton transactions (Cambridge, England : 2003)'
_journal_page_first 3453
_journal_page_last 3461
_journal_paper_doi 10.1039/c3dt53101e
_journal_volume 43
_journal_year 2014
_chemical_formula_moiety 'C33 H57 N18 Ta3, C7 H8 '
_chemical_formula_sum 'C40 H65 N18 Ta3'
_chemical_formula_weight 1340.95
_chemical_name_systematic
; 
 ? 
;
_space_group_crystal_system triclinic
_space_group_IT_number 2
_space_group_name_Hall '-P 1'
_space_group_name_H-M_alt 'P -1'
_symmetry_space_group_name_Hall '-P 1'
_symmetry_space_group_name_H-M 'P -1'
_atom_sites_solution_hydrogens geom
_atom_sites_solution_primary direct
_atom_sites_solution_secondary difmap
_audit_creation_method SHELXL-97
_cell_angle_alpha 83.1810(10)
_cell_angle_beta 76.9970(10)
_cell_angle_gamma 63.8530(10)
_cell_formula_units_Z 2
_cell_length_a 12.8379(9)
_cell_length_b 12.9726(9)
_cell_length_c 16.6282(12)
_cell_measurement_reflns_used 7509
_cell_measurement_temperature 100(2)
_cell_measurement_theta_max 26.75
_cell_measurement_theta_min 2.48
_cell_volume 2421.5(3)
_computing_cell_refinement 'APEX2 (Bruker-AXS, 2007)'
_computing_data_collection 'APEX2 (Bruker-AXS, 2007)'
_computing_data_reduction 'APEX2 (Bruker-AXS, 2007)'
_computing_molecular_graphics 'SHELXTL (Sheldrick, 2008)'
_computing_publication_material 'SHELXTL (Sheldrick, 2008)'
_computing_structure_refinement 'SHELXL-97 (Sheldrick, 2008)'
_computing_structure_solution 'SHELXS-97 (Sheldrick, 2008)'
_diffrn_ambient_temperature 100(2)
_diffrn_measured_fraction_theta_full 0.994
_diffrn_measured_fraction_theta_max 0.994
_diffrn_measurement_device_type 'Bruker SMART APEX II CCD'
_diffrn_measurement_method '\w scans'
_diffrn_radiation_monochromator graphite
_diffrn_radiation_source 'fine-focus sealed tube'
_diffrn_radiation_type MoK\a
_diffrn_radiation_wavelength 0.71073
_diffrn_reflns_av_R_equivalents 0.0407
_diffrn_reflns_av_sigmaI/netI 0.0506
_diffrn_reflns_limit_h_max 16
_diffrn_reflns_limit_h_min -16
_diffrn_reflns_limit_k_max 16
_diffrn_reflns_limit_k_min -16
_diffrn_reflns_limit_l_max 21
_diffrn_reflns_limit_l_min -21
_diffrn_reflns_number 30229
_diffrn_reflns_theta_full 27.18
_diffrn_reflns_theta_max 27.18
_diffrn_reflns_theta_min 1.75
_exptl_absorpt_coefficient_mu 6.810
_exptl_absorpt_correction_T_max 0.4578
_exptl_absorpt_correction_T_min 0.2918
_exptl_absorpt_correction_type multi-scan
_exptl_absorpt_process_details SADABS
_exptl_crystal_colour yellow
_exptl_crystal_density_diffrn 1.839
_exptl_crystal_density_method 'not measured'
_exptl_crystal_description block
_exptl_crystal_F_000 1300
_exptl_crystal_size_max 0.24
_exptl_crystal_size_mid 0.15
_exptl_crystal_size_min 0.14
_refine_diff_density_max 2.086
_refine_diff_density_min -1.075
_refine_diff_density_rms 0.157
_refine_ls_extinction_method none
_refine_ls_goodness_of_fit_ref 1.008
_refine_ls_hydrogen_treatment constr
_refine_ls_matrix_type full
_refine_ls_number_parameters 541
_refine_ls_number_reflns 10729
_refine_ls_number_restraints 6
_refine_ls_restrained_S_all 1.008
_refine_ls_R_factor_all 0.0631
_refine_ls_R_factor_gt 0.0366
_refine_ls_shift/su_max 0.001
_refine_ls_shift/su_mean 0.000
_refine_ls_structure_factor_coef Fsqd
_refine_ls_weighting_details 'calc w=1/[\s^2^(Fo^2^)+(0.0400P)^2^+4.0000P] where P=(Fo^2^+2Fc^2^)/3'
_refine_ls_weighting_scheme calc
_refine_ls_wR_factor_gt 0.0785
_refine_ls_wR_factor_ref 0.0884
_reflns_number_gt 7844
_reflns_number_total 10729
_reflns_threshold_expression >2sigma(I)
_cod_data_source_file c3dt53101e.txt
_cod_data_source_block p-1old
_cod_database_code 7029182

loop_
_symmetry_equiv_pos_as_xyz
'x, y, z'
'-x, -y, -z'

loop_
_atom_site_label
_atom_site_type_symbol
_atom_site_fract_x
_atom_site_fract_y
_atom_site_fract_z
_atom_site_U_iso_or_equiv
_atom_site_adp_type
_atom_site_occupancy
_atom_site_symmetry_multiplicity
_atom_site_calc_flag
_atom_site_refinement_flags
_atom_site_disorder_assembly
_atom_site_disorder_group
Ta1 Ta 0.08292(2) 0.83218(2) 0.291307(17) 0.02984(7) Uani 1 1 d . . .
Ta2 Ta -0.18279(2) 0.87706(2) 0.258754(18) 0.03472(8) Uani 1 1 d . . .
Ta3 Ta 0.32301(2) 0.80494(2) 0.180057(18) 0.03385(8) Uani 1 1 d . . .
N1 N 0.1203(5) 0.7607(5) 0.3990(4) 0.0398(14) Uani 1 1 d . . .
N2 N -0.1106(4) 0.9404(4) 0.3406(3) 0.0319(12) Uani 1 1 d . . .
N3 N -0.0201(5) 0.9065(5) 0.1861(3) 0.0354(13) Uani 1 1 d . . .
N4 N 0.0221(5) 0.8887(5) 0.1123(4) 0.0444(15) Uani 1 1 d . . .
N5 N 0.0628(6) 0.8746(6) 0.0439(4) 0.0525(17) Uani 1 1 d . . .
N6 N -0.0172(5) 0.7262(5) 0.2898(4) 0.0364(13) Uani 1 1 d . . .
N7 N -0.0048(5) 0.6279(5) 0.2939(4) 0.0435(15) Uani 1 1 d . . .
N8 N 0.0076(6) 0.5364(6) 0.2966(6) 0.077(3) Uani 1 1 d . . .
N9 N -0.3026(5) 1.0246(5) 0.2235(4) 0.0402(14) Uani 1 1 d . . .
N10 N -0.2785(5) 0.8334(5) 0.3359(4) 0.0417(14) Uani 1 1 d . . .
N11 N -0.1498(6) 0.7817(6) 0.1546(4) 0.0541(18) Uani 1 1 d . . .
N12 N -0.2084(7) 0.7779(8) 0.1140(5) 0.0757(17) Uani 1 1 d . . .
N13 N -0.2666(7) 0.7768(8) 0.0693(5) 0.0757(17) Uani 1 1 d . . .
N14 N 0.2164(5) 0.7262(4) 0.2084(3) 0.0344(13) Uani 1 1 d . . .
N15 N 0.1515(5) 0.9316(5) 0.2827(3) 0.0356(13) Uani 1 1 d . . .
N16 N 0.4377(5) 0.6951(5) 0.0960(4) 0.0402(14) Uani 1 1 d . . .
N17 N 0.4323(5) 0.7701(5) 0.2532(4) 0.0429(15) Uani 1 1 d . . .
N18 N 0.2938(5) 0.9426(5) 0.1081(3) 0.0397(14) Uani 1 1 d . . .
C1 C 0.1361(7) 0.8151(6) 0.4645(4) 0.0451(18) Uani 1 1 d . . .
H1A H 0.2147 0.7688 0.4777 0.068 Uiso 1 1 calc R . .
H1B H 0.0754 0.8207 0.5139 0.068 Uiso 1 1 calc R . .
H1C H 0.1286 0.8922 0.4460 0.068 Uiso 1 1 calc R . .
C2 C 0.1272(7) 0.6459(7) 0.4306(5) 0.055(2) Uani 1 1 d . . .
H2A H 0.1971 0.6051 0.4559 0.082 Uiso 1 1 calc R . .
H2B H 0.1331 0.6013 0.3848 0.082 Uiso 1 1 calc R . .
H2C H 0.0560 0.6557 0.4719 0.082 Uiso 1 1 calc R . .
C3 C -0.1422(6) 1.0640(5) 0.3305(4) 0.0366(15) Uani 1 1 d . . .
H3A H -0.2278 1.1073 0.3482 0.055 Uiso 1 1 calc R . .
H3B H -0.1188 1.0823 0.2723 0.055 Uiso 1 1 calc R . .
H3C H -0.1011 1.0849 0.3642 0.055 Uiso 1 1 calc R . .
C4 C -0.1492(6) 0.9187(6) 0.4291(4) 0.0390(16) Uani 1 1 d . . .
H4A H -0.2355 0.9600 0.4444 0.058 Uiso 1 1 calc R . .
H4B H -0.1124 0.9456 0.4624 0.058 Uiso 1 1 calc R . .
H4C H -0.1255 0.8362 0.4392 0.058 Uiso 1 1 calc R . .
C5 C -0.4284(6) 1.0767(7) 0.2586(5) 0.055(2) Uani 1 1 d . . .
H5A H -0.4507 1.1529 0.2789 0.082 Uiso 1 1 calc R . .
H5B H -0.4459 1.0282 0.3044 0.082 Uiso 1 1 calc R . .
H5C H -0.4733 1.0840 0.2160 0.082 Uiso 1 1 calc R . .
C6 C -0.2783(8) 1.0958(8) 0.1533(5) 0.064(2) Uani 1 1 d . . .
H6A H -0.3064 1.1744 0.1714 0.096 Uiso 1 1 calc R . .
H6B H -0.3193 1.0965 0.1100 0.096 Uiso 1 1 calc R . .
H6C H -0.1930 1.0641 0.1315 0.096 Uiso 1 1 calc R . .
C7 C -0.3366(6) 0.7852(6) 0.3987(5) 0.0419(17) Uani 1 1 d . . .
C8 C -0.4367(6) 0.8553(6) 0.4522(5) 0.0442(18) Uani 1 1 d . . .
H8A H -0.4632 0.9362 0.4471 0.053 Uiso 1 1 calc R . .
C9 C -0.4992(7) 0.8099(7) 0.5129(5) 0.053(2) Uani 1 1 d . . .
H9A H -0.5690 0.8598 0.5478 0.064 Uiso 1 1 calc R . .
C10 C -0.4599(8) 0.6905(8) 0.5231(6) 0.060(2) Uani 1 1 d . . .
C11 C -0.3594(8) 0.6221(7) 0.4693(6) 0.060(2) Uani 1 1 d . . .
H11A H -0.3318 0.5411 0.4743 0.072 Uiso 1 1 calc R . .
C12 C -0.2980(7) 0.6676(7) 0.4088(5) 0.052(2) Uani 1 1 d . . .
H12A H -0.2285 0.6177 0.3736 0.063 Uiso 1 1 calc R . .
C13 C -0.5247(10) 0.6406(9) 0.5898(6) 0.081(3) Uani 1 1 d . . .
H13A H -0.4874 0.5568 0.5858 0.122 Uiso 1 1 calc R . .
H13B H -0.6072 0.6708 0.5837 0.122 Uiso 1 1 calc R . .
H13C H -0.5219 0.6616 0.6438 0.122 Uiso 1 1 calc R . .
C14 C 0.2437(5) 0.6126(6) 0.1852(4) 0.0316(14) Uani 1 1 d . . .
C15 C 0.3244(7) 0.5194(6) 0.2179(5) 0.0473(19) Uani 1 1 d . . .
H15A H 0.3627 0.5303 0.2567 0.057 Uiso 1 1 calc R . .
C16 C 0.3536(7) 0.4079(7) 0.1969(5) 0.052(2) Uani 1 1 d . . .
H16A H 0.4118 0.3443 0.2203 0.062 Uiso 1 1 calc R . .
C17 C 0.2965(6) 0.3899(6) 0.1410(4) 0.0384(16) Uani 1 1 d . . .
C18 C 0.2160(6) 0.4835(6) 0.1080(5) 0.051(2) Uani 1 1 d . . .
H18A H 0.1769 0.4728 0.0697 0.062 Uiso 1 1 calc R . .
C19 C 0.1884(6) 0.5956(6) 0.1285(5) 0.0477(19) Uani 1 1 d . . .
H19A H 0.1322 0.6595 0.1037 0.057 Uiso 1 1 calc R . .
C20 C 0.3236(7) 0.2692(6) 0.1202(5) 0.0479(19) Uani 1 1 d . . .
H20A H 0.2838 0.2723 0.0756 0.072 Uiso 1 1 calc R . .
H20B H 0.2953 0.2316 0.1691 0.072 Uiso 1 1 calc R . .
H20C H 0.4092 0.2256 0.1026 0.072 Uiso 1 1 calc R . .
C21 C 0.1693(6) 1.0257(6) 0.3033(4) 0.0332(15) Uani 1 1 d . . .
C22 C 0.2564(6) 1.0054(6) 0.3493(4) 0.0367(15) Uani 1 1 d . . .
H22A H 0.3059 0.9287 0.3634 0.044 Uiso 1 1 calc R . .
C23 C 0.2713(6) 1.0953(6) 0.3742(4) 0.0374(16) Uani 1 1 d . . .
H23A H 0.3320 1.0790 0.4040 0.045 Uiso 1 1 calc R . .
C24 C 0.1991(7) 1.2094(6) 0.3564(4) 0.0444(18) Uani 1 1 d . . .
C25 C 0.1125(7) 1.2273(6) 0.3098(4) 0.0432(18) Uani 1 1 d . . .
H25A H 0.0613 1.3036 0.2962 0.052 Uiso 1 1 calc R . .
C26 C 0.1005(6) 1.1368(6) 0.2837(4) 0.0382(16) Uani 1 1 d . . .
H26A H 0.0429 1.1522 0.2512 0.046 Uiso 1 1 calc R . .
C27 C 0.2110(8) 1.3062(7) 0.3874(5) 0.058(2) Uani 1 1 d . . .
H27A H 0.2883 1.2777 0.4031 0.086 Uiso 1 1 calc R . .
H27B H 0.1482 1.3390 0.4356 0.086 Uiso 1 1 calc R . .
H27C H 0.2042 1.3655 0.3439 0.086 Uiso 1 1 calc R . .
C28 C 0.5507(7) 0.5993(7) 0.1023(5) 0.054(2) Uani 1 1 d . . .
H28A H 0.6092 0.5976 0.0525 0.081 Uiso 1 1 calc R . .
H28B H 0.5419 0.5273 0.1078 0.081 Uiso 1 1 calc R . .
H28C H 0.5772 0.6083 0.1508 0.081 Uiso 1 1 calc R . .
C29 C 0.4017(7) 0.6899(7) 0.0192(5) 0.0501(19) Uani 1 1 d . . .
H29A H 0.4657 0.6835 -0.0278 0.075 Uiso 1 1 calc R . .
H29B H 0.3306 0.7599 0.0125 0.075 Uiso 1 1 calc R . .
H29C H 0.3848 0.6228 0.0216 0.075 Uiso 1 1 calc R . .
C30 C 0.4379(6) 0.6944(7) 0.3259(5) 0.0481(19) Uani 1 1 d . . .
H30A H 0.4383 0.7324 0.3733 0.072 Uiso 1 1 calc R . .
H30B H 0.5104 0.6229 0.3156 0.072 Uiso 1 1 calc R . .
H30C H 0.3689 0.6771 0.3376 0.072 Uiso 1 1 calc R . .
C31 C 0.5249(7) 0.8118(8) 0.2396(5) 0.056(2) Uani 1 1 d . . .
H31A H 0.5230 0.8434 0.2909 0.084 Uiso 1 1 calc R . .
H31B H 0.5107 0.8719 0.1963 0.084 Uiso 1 1 calc R . .
H31C H 0.6025 0.7480 0.2227 0.084 Uiso 1 1 calc R . .
C32 C 0.1824(7) 1.0360(6) 0.0939(5) 0.0473(19) Uani 1 1 d . . .
H32A H 0.1821 1.1097 0.1021 0.071 Uiso 1 1 calc R . .
H32B H 0.1166 1.0279 0.1327 0.071 Uiso 1 1 calc R . .
H32C H 0.1737 1.0332 0.0372 0.071 Uiso 1 1 calc R . .
C33 C 0.3932(7) 0.9588(7) 0.0537(5) 0.053(2) Uani 1 1 d . . .
H33A H 0.3942 1.0293 0.0683 0.079 Uiso 1 1 calc R . .
H33B H 0.3839 0.9649 -0.0038 0.079 Uiso 1 1 calc R . .
H33C H 0.4676 0.8930 0.0604 0.079 Uiso 1 1 calc R . .
C1A C 0.8309(17) 0.409(2) 0.2190(12) 0.160(7) Uani 0.412(10) 1 d PGD A 1
C2A C 0.7832(17) 0.355(2) 0.1804(14) 0.139(7) Uani 0.412(10) 1 d PGD A 1
H2AA H 0.7112 0.3516 0.2066 0.166 Uiso 0.412(10) 1 calc PR A 1
C3A C 0.841(2) 0.307(3) 0.1034(15) 0.156(7) Uani 0.412(10) 1 d PG A 1
H3AA H 0.8084 0.2706 0.0770 0.188 Uiso 0.412(10) 1 calc PR A 1
C4A C 0.946(2) 0.313(2) 0.0651(12) 0.160(7) Uani 0.412(10) 1 d PG A 1
H4AA H 0.9859 0.2800 0.0125 0.192 Uiso 0.412(10) 1 calc PR A 1
C5A C 0.9941(17) 0.367(2) 0.1037(14) 0.139(7) Uani 0.412(10) 1 d PG A 1
H5AA H 1.0662 0.3704 0.0775 0.166 Uiso 0.412(10) 1 calc PR A 1
C6A C 0.9364(19) 0.415(2) 0.1807(15) 0.140(9) Uani 0.412(10) 1 d PGD A 1
H6AA H 0.9690 0.4514 0.2071 0.168 Uiso 0.412(10) 1 calc PR A 1
C7A C 0.800(3) 0.411(3) 0.3135(12) 0.156(7) Uani 0.412(10) 1 d PD A 1
H7AA H 0.7910 0.3413 0.3350 0.235 Uiso 0.412(10) 1 calc PR A 1
H7AB H 0.7250 0.4786 0.3310 0.235 Uiso 0.412(10) 1 calc PR A 1
H7AC H 0.8627 0.4157 0.3349 0.235 Uiso 0.412(10) 1 calc PR A 1
C1B C 0.8166(12) 0.3924(14) 0.1849(9) 0.160(7) Uani 0.588(10) 1 d PGD A 2
C2B C 0.8729(16) 0.3093(14) 0.1246(11) 0.139(7) Uani 0.588(10) 1 d PGD A 2
H2BA H 0.8531 0.2463 0.1278 0.166 Uiso 0.588(10) 1 calc PR A 2
C3B C 0.9582(16) 0.3185(17) 0.0596(10) 0.156(7) Uani 0.588(10) 1 d PG A 2
H3BA H 0.9966 0.2617 0.0184 0.188 Uiso 0.588(10) 1 calc PR A 2
C4B C 0.9871(13) 0.4107(18) 0.0548(9) 0.160(7) Uani 0.588(10) 1 d PG A 2
H4BA H 1.0454 0.4170 0.0104 0.192 Uiso 0.588(10) 1 calc PR A 2
C5B C 0.9308(15) 0.4938(14) 0.1151(12) 0.139(7) Uani 0.588(10) 1 d PG A 2
H5BA H 0.9506 0.5568 0.1119 0.166 Uiso 0.588(10) 1 calc PR A 2
C6B C 0.8456(14) 0.4846(14) 0.1801(11) 0.140(9) Uani 0.588(10) 1 d PGD A 2
H6BA H 0.8071 0.5414 0.2213 0.168 Uiso 0.588(10) 1 calc PR A 2
C7B C 0.727(2) 0.382(2) 0.2555(13) 0.156(7) Uani 0.588(10) 1 d PD A 2
H7BA H 0.7138 0.4320 0.2998 0.235 Uiso 0.588(10) 1 calc PR A 2
H7BB H 0.7549 0.3019 0.2760 0.235 Uiso 0.588(10) 1 calc PR A 2
H7BC H 0.6521 0.4043 0.2370 0.235 Uiso 0.588(10) 1 calc PR A 2

loop_
_atom_site_aniso_label
_atom_site_aniso_U_11
_atom_site_aniso_U_22
_atom_site_aniso_U_33
_atom_site_aniso_U_23
_atom_site_aniso_U_13
_atom_site_aniso_U_12
Ta1 0.02594(14) 0.03020(15) 0.03619(15) -0.00806(11) -0.00716(11) -0.01222(11)
Ta2 0.02749(14) 0.03648(16) 0.04200(17) -0.01024(12) -0.00895(12) -0.01198(12)
Ta3 0.02915(15) 0.03649(16) 0.03983(16) -0.01165(12) -0.00498(12) -0.01572(12)
N1 0.032(3) 0.043(3) 0.053(4) -0.006(3) -0.013(3) -0.020(3)
N2 0.026(3) 0.032(3) 0.038(3) -0.009(2) -0.008(2) -0.010(2)
N3 0.029(3) 0.037(3) 0.034(3) -0.011(2) -0.001(2) -0.008(3)
N4 0.033(3) 0.049(4) 0.053(4) -0.009(3) -0.015(3) -0.013(3)
N5 0.050(4) 0.071(5) 0.035(4) -0.009(3) -0.009(3) -0.023(4)
N6 0.033(3) 0.029(3) 0.050(4) -0.012(3) -0.008(3) -0.012(3)
N7 0.031(3) 0.036(4) 0.067(4) -0.014(3) -0.011(3) -0.013(3)
N8 0.050(4) 0.035(4) 0.153(8) -0.013(4) -0.029(5) -0.017(3)
N9 0.036(3) 0.040(3) 0.044(3) -0.002(3) -0.016(3) -0.012(3)
N10 0.031(3) 0.038(3) 0.059(4) -0.013(3) -0.011(3) -0.014(3)
N11 0.041(4) 0.063(4) 0.062(4) -0.026(3) -0.017(3) -0.016(3)
N12 0.057(4) 0.116(5) 0.064(4) -0.029(3) -0.010(3) -0.041(3)
N13 0.057(4) 0.116(5) 0.064(4) -0.029(3) -0.010(3) -0.041(3)
N14 0.027(3) 0.029(3) 0.047(3) -0.010(2) -0.009(2) -0.009(2)
N15 0.030(3) 0.037(3) 0.040(3) -0.013(3) -0.005(2) -0.012(3)
N16 0.033(3) 0.048(4) 0.045(3) -0.019(3) 0.000(3) -0.022(3)
N17 0.035(3) 0.045(4) 0.055(4) -0.014(3) -0.010(3) -0.019(3)
N18 0.039(3) 0.044(3) 0.040(3) -0.008(3) -0.004(3) -0.020(3)
C1 0.055(5) 0.048(4) 0.040(4) -0.005(3) -0.014(4) -0.026(4)
C2 0.060(5) 0.054(5) 0.059(5) -0.002(4) -0.023(4) -0.026(4)
C3 0.035(4) 0.031(4) 0.043(4) -0.004(3) -0.006(3) -0.013(3)
C4 0.035(4) 0.043(4) 0.041(4) -0.011(3) -0.004(3) -0.018(3)
C5 0.036(4) 0.043(5) 0.082(6) -0.005(4) -0.020(4) -0.009(4)
C6 0.052(5) 0.066(6) 0.058(5) 0.005(5) -0.014(4) -0.012(5)
C7 0.027(4) 0.053(5) 0.054(5) -0.006(4) -0.014(3) -0.020(3)
C8 0.042(4) 0.040(4) 0.055(5) -0.005(4) -0.011(4) -0.020(4)
C9 0.043(4) 0.052(5) 0.062(5) 0.000(4) -0.013(4) -0.018(4)
C10 0.058(5) 0.073(6) 0.068(6) 0.016(5) -0.023(5) -0.045(5)
C11 0.059(6) 0.042(5) 0.092(7) 0.019(5) -0.041(5) -0.025(4)
C12 0.042(4) 0.039(4) 0.077(6) -0.005(4) -0.021(4) -0.013(4)
C13 0.102(8) 0.086(7) 0.081(7) 0.024(6) -0.030(6) -0.064(7)
C14 0.025(3) 0.036(4) 0.036(4) -0.010(3) 0.000(3) -0.015(3)
C15 0.058(5) 0.042(4) 0.052(5) -0.003(4) -0.029(4) -0.021(4)
C16 0.063(5) 0.043(4) 0.059(5) 0.003(4) -0.036(4) -0.021(4)
C17 0.042(4) 0.034(4) 0.039(4) -0.013(3) -0.003(3) -0.016(3)
C18 0.036(4) 0.049(5) 0.067(5) -0.032(4) -0.018(4) -0.005(4)
C19 0.041(4) 0.037(4) 0.068(5) -0.016(4) -0.026(4) -0.008(3)
C20 0.055(5) 0.040(4) 0.053(5) -0.017(4) -0.003(4) -0.024(4)
C21 0.034(4) 0.035(4) 0.036(4) -0.008(3) -0.003(3) -0.019(3)
C22 0.039(4) 0.033(4) 0.039(4) -0.005(3) -0.004(3) -0.017(3)
C23 0.034(4) 0.045(4) 0.041(4) -0.014(3) -0.004(3) -0.022(3)
C24 0.048(4) 0.047(5) 0.044(4) -0.010(3) -0.002(3) -0.027(4)
C25 0.058(5) 0.037(4) 0.039(4) -0.001(3) -0.005(4) -0.027(4)
C26 0.037(4) 0.034(4) 0.047(4) -0.010(3) -0.008(3) -0.017(3)
C27 0.079(6) 0.056(5) 0.061(5) -0.006(4) -0.022(5) -0.045(5)
C28 0.047(5) 0.051(5) 0.052(5) -0.019(4) -0.002(4) -0.010(4)
C29 0.048(5) 0.050(5) 0.051(5) -0.012(4) -0.004(4) -0.020(4)
C30 0.037(4) 0.052(5) 0.061(5) -0.019(4) -0.016(4) -0.016(4)
C31 0.039(4) 0.074(6) 0.061(5) -0.016(4) -0.005(4) -0.028(4)
C32 0.050(5) 0.046(4) 0.050(5) -0.009(4) -0.002(4) -0.025(4)
C33 0.052(5) 0.055(5) 0.058(5) -0.005(4) -0.003(4) -0.031(4)
C1A 0.144(13) 0.163(16) 0.203(19) 0.035(14) -0.139(13) -0.053(12)
C2A 0.105(12) 0.098(11) 0.21(2) -0.055(11) -0.053(12) -0.017(9)
C3A 0.163(17) 0.167(16) 0.097(12) -0.026(11) 0.022(11) -0.049(13)
C4A 0.144(13) 0.163(16) 0.203(19) 0.035(14) -0.139(13) -0.053(12)
C5A 0.105(12) 0.098(11) 0.21(2) -0.055(11) -0.053(12) -0.017(9)
C6A 0.066(12) 0.17(3) 0.19(2) -0.048(19) -0.036(15) -0.044(15)
C7A 0.163(17) 0.167(16) 0.097(12) -0.026(11) 0.022(11) -0.049(13)
C1B 0.144(13) 0.163(16) 0.203(19) 0.035(14) -0.139(13) -0.053(12)
C2B 0.105(12) 0.098(11) 0.21(2) -0.055(11) -0.053(12) -0.017(9)
C3B 0.163(17) 0.167(16) 0.097(12) -0.026(11) 0.022(11) -0.049(13)
C4B 0.144(13) 0.163(16) 0.203(19) 0.035(14) -0.139(13) -0.053(12)
C5B 0.105(12) 0.098(11) 0.21(2) -0.055(11) -0.053(12) -0.017(9)
C6B 0.066(12) 0.17(3) 0.19(2) -0.048(19) -0.036(15) -0.044(15)
C7B 0.163(17) 0.167(16) 0.097(12) -0.026(11) 0.022(11) -0.049(13)

loop_
_atom_type_symbol
_atom_type_description
_atom_type_scat_dispersion_real
_atom_type_scat_dispersion_imag
_atom_type_scat_source
C C 0.0033 0.0016 'International Tables Vol C Tables 4.2.6.8 and 6.1.1.4'
H H 0.0000 0.0000 'International Tables Vol C Tables 4.2.6.8 and 6.1.1.4'
N N 0.0061 0.0033 'International Tables Vol C Tables 4.2.6.8 and 6.1.1.4'
Ta Ta -0.7052 6.5227 'International Tables Vol C Tables 4.2.6.8 and 6.1.1.4'

loop_
_geom_angle_atom_site_label_1
_geom_angle_atom_site_label_2
_geom_angle_atom_site_label_3
_geom_angle
N15 Ta1 N1 97.8(2)
N15 Ta1 N14 92.2(2)
N1 Ta1 N14 104.0(2)
N15 Ta1 N2 104.2(2)
N1 Ta1 N2 95.4(2)
N14 Ta1 N2 152.66(19)
N15 Ta1 N6 172.1(2)
N1 Ta1 N6 89.5(2)
N14 Ta1 N6 89.0(2)
N2 Ta1 N6 71.86(19)
N15 Ta1 N3 98.7(2)
N1 Ta1 N3 159.5(2)
N14 Ta1 N3 87.4(2)
N2 Ta1 N3 68.87(19)
N6 Ta1 N3 73.6(2)
N15 Ta1 Ta3 53.47(16)
N1 Ta1 Ta3 105.78(16)
N14 Ta1 Ta3 38.76(15)
N2 Ta1 Ta3 150.57(14)
N6 Ta1 Ta3 127.40(14)
N3 Ta1 Ta3 93.76(13)
N15 Ta1 Ta2 130.28(17)
N1 Ta1 Ta2 115.72(15)
N14 Ta1 Ta2 112.22(15)
N2 Ta1 Ta2 40.80(12)
N6 Ta1 Ta2 42.58(14)
N3 Ta1 Ta2 43.83(14)
Ta3 Ta1 Ta2 135.558(12)
N10 Ta2 N9 98.9(3)
N10 Ta2 N11 104.6(3)
N9 Ta2 N11 97.9(2)
N10 Ta2 N2 98.9(2)
N9 Ta2 N2 100.1(2)
N11 Ta2 N2 147.7(2)
N10 Ta2 N6 92.4(2)
N9 Ta2 N6 167.3(2)
N11 Ta2 N6 84.6(2)
N2 Ta2 N6 72.35(19)
N10 Ta2 N3 162.8(2)
N9 Ta2 N3 95.3(2)
N11 Ta2 N3 82.9(2)
N2 Ta2 N3 68.98(19)
N6 Ta2 N3 72.5(2)
N10 Ta2 Ta1 119.88(18)
N9 Ta2 Ta1 125.73(17)
N11 Ta2 Ta1 106.26(17)
N2 Ta2 Ta1 41.82(13)
N6 Ta2 Ta1 42.18(13)
N3 Ta2 Ta1 42.98(14)
N17 Ta3 N16 95.1(2)
N17 Ta3 N18 117.7(2)
N16 Ta3 N18 96.0(2)
N17 Ta3 N14 115.3(2)
N16 Ta3 N14 95.1(2)
N18 Ta3 N14 124.4(2)
N17 Ta3 N15 92.6(2)
N16 Ta3 N15 169.62(19)
N18 Ta3 N15 86.6(2)
N14 Ta3 N15 75.26(19)
N17 Ta3 Ta1 106.52(18)
N16 Ta3 Ta1 134.16(16)
N18 Ta3 Ta1 108.05(17)
N14 Ta3 Ta1 39.16(15)
N15 Ta3 Ta1 36.10(12)
C1 N1 C2 107.9(6)
C1 N1 Ta1 125.8(5)
C2 N1 Ta1 126.1(4)
C3 N2 C4 106.8(5)
C3 N2 Ta2 113.6(4)
C4 N2 Ta2 112.8(4)
C3 N2 Ta1 112.4(4)
C4 N2 Ta1 113.9(4)
Ta2 N2 Ta1 97.38(19)
N4 N3 Ta1 125.4(4)
N4 N3 Ta2 125.4(4)
Ta1 N3 Ta2 93.2(2)
N5 N4 N3 177.8(8)
N7 N6 Ta1 141.6(5)
N7 N6 Ta2 122.8(4)
Ta1 N6 Ta2 95.2(2)
N8 N7 N6 179.1(9)
C5 N9 C6 108.9(6)
C5 N9 Ta2 126.5(5)
C6 N9 Ta2 124.5(5)
C7 N10 Ta2 170.9(5)
N12 N11 Ta2 133.6(6)
N11 N12 N13 176.9(11)
C14 N14 Ta3 126.3(4)
C14 N14 Ta1 130.7(4)
Ta3 N14 Ta1 102.1(2)
C21 N15 Ta1 157.7(4)
C21 N15 Ta3 111.4(4)
Ta1 N15 Ta3 90.4(2)
C28 N16 C29 110.5(6)
C28 N16 Ta3 129.5(5)
C29 N16 Ta3 119.0(5)
C30 N17 C31 111.6(6)
C30 N17 Ta3 124.3(4)
C31 N17 Ta3 123.9(5)
C32 N18 C33 109.6(6)
C32 N18 Ta3 129.9(5)
C33 N18 Ta3 120.3(5)
N1 C1 H1A 109.5
N1 C1 H1B 109.5
H1A C1 H1B 109.5
N1 C1 H1C 109.5
H1A C1 H1C 109.5
H1B C1 H1C 109.5
N1 C2 H2A 109.5
N1 C2 H2B 109.5
H2A C2 H2B 109.5
N1 C2 H2C 109.5
H2A C2 H2C 109.5
H2B C2 H2C 109.5
N2 C3 H3A 109.5
N2 C3 H3B 109.5
H3A C3 H3B 109.5
N2 C3 H3C 109.5
H3A C3 H3C 109.5
H3B C3 H3C 109.5
N2 C4 H4A 109.5
N2 C4 H4B 109.5
H4A C4 H4B 109.5
N2 C4 H4C 109.5
H4A C4 H4C 109.5
H4B C4 H4C 109.5
N9 C5 H5A 109.5
N9 C5 H5B 109.5
H5A C5 H5B 109.5
N9 C5 H5C 109.5
H5A C5 H5C 109.5
H5B C5 H5C 109.5
N9 C6 H6A 109.5
N9 C6 H6B 109.5
H6A C6 H6B 109.5
N9 C6 H6C 109.5
H6A C6 H6C 109.5
H6B C6 H6C 109.5
C12 C7 C8 118.2(7)
C12 C7 N10 121.7(7)
C8 C7 N10 120.1(7)
C7 C8 C9 121.4(7)
C7 C8 H8A 119.3
C9 C8 H8A 119.3
C8 C9 C10 120.3(8)
C8 C9 H9A 119.9
C10 C9 H9A 119.9
C11 C10 C9 117.3(8)
C11 C10 C13 122.0(9)
C9 C10 C13 120.7(9)
C12 C11 C10 122.2(8)
C12 C11 H11A 118.9
C10 C11 H11A 118.9
C11 C12 C7 120.6(8)
C11 C12 H12A 119.7
C7 C12 H12A 119.7
C10 C13 H13A 109.5
C10 C13 H13B 109.5
H13A C13 H13B 109.5
C10 C13 H13C 109.5
H13A C13 H13C 109.5
H13B C13 H13C 109.5
C15 C14 C19 118.3(6)
C15 C14 N14 120.6(6)
C19 C14 N14 121.1(6)
C14 C15 C16 122.4(6)
C14 C15 H15A 118.8
C16 C15 H15A 118.8
C15 C16 C17 119.7(7)
C15 C16 H16A 120.2
C17 C16 H16A 120.2
C18 C17 C16 117.8(6)
C18 C17 C20 121.9(6)
C16 C17 C20 120.3(7)
C17 C18 C19 122.2(7)
C17 C18 H18A 118.9
C19 C18 H18A 118.9
C14 C19 C18 119.6(7)
C14 C19 H19A 120.2
C18 C19 H19A 120.2
C17 C20 H20A 109.5
C17 C20 H20B 109.5
H20A C20 H20B 109.5
C17 C20 H20C 109.5
H20A C20 H20C 109.5
H20B C20 H20C 109.5
C26 C21 C22 117.9(6)
C26 C21 N15 122.3(6)
C22 C21 N15 119.7(6)
C23 C22 C21 121.1(6)
C23 C22 H22A 119.5
C21 C22 H22A 119.5
C22 C23 C24 121.5(6)
C22 C23 H23A 119.3
C24 C23 H23A 119.3
C23 C24 C25 116.2(6)
C23 C24 C27 121.3(7)
C25 C24 C27 122.5(7)
C26 C25 C24 121.7(7)
C26 C25 H25A 119.2
C24 C25 H25A 119.2
C21 C26 C25 121.6(7)
C21 C26 H26A 119.2
C25 C26 H26A 119.2
C24 C27 H27A 109.5
C24 C27 H27B 109.5
H27A C27 H27B 109.5
C24 C27 H27C 109.5
H27A C27 H27C 109.5
H27B C27 H27C 109.5
N16 C28 H28A 109.5
N16 C28 H28B 109.5
H28A C28 H28B 109.5
N16 C28 H28C 109.5
H28A C28 H28C 109.5
H28B C28 H28C 109.5
N16 C29 H29A 109.5
N16 C29 H29B 109.5
H29A C29 H29B 109.5
N16 C29 H29C 109.5
H29A C29 H29C 109.5
H29B C29 H29C 109.5
N17 C30 H30A 109.5
N17 C30 H30B 109.5
H30A C30 H30B 109.5
N17 C30 H30C 109.5
H30A C30 H30C 109.5
H30B C30 H30C 109.5
N17 C31 H31A 109.5
N17 C31 H31B 109.5
H31A C31 H31B 109.5
N17 C31 H31C 109.5
H31A C31 H31C 109.5
H31B C31 H31C 109.5
N18 C32 H32A 109.5
N18 C32 H32B 109.5
H32A C32 H32B 109.5
N18 C32 H32C 109.5
H32A C32 H32C 109.5
H32B C32 H32C 109.5
N18 C33 H33A 109.5
N18 C33 H33B 109.5
H33A C33 H33B 109.5
N18 C33 H33C 109.5
H33A C33 H33C 109.5
H33B C33 H33C 109.5
C2A C1A C6A 120.0
C2A C1A C7A 116.7(7)
C6A C1A C7A 117.8(7)
C1A C2A C3A 120.0
C1A C2A H2AA 120.0
C3A C2A H2AA 120.0
C2A C3A C4A 120.0
C2A C3A H3AA 120.0
C4A C3A H3AA 120.0
C5A C4A C3A 120.0
C5A C4A H4AA 120.0
C3A C4A H4AA 120.0
C4A C5A C6A 120.0
C4A C5A H5AA 120.0
C6A C5A H5AA 120.0
C5A C6A C1A 120.0
C5A C6A H6AA 120.0
C1A C6A H6AA 120.0
C2B C1B C6B 120.0
C2B C1B C7B 120.1(6)
C6B C1B C7B 119.9(6)
C1B C2B C3B 120.0
C1B C2B H2BA 120.0
C3B C2B H2BA 120.0
C4B C3B C2B 120.0
C4B C3B H3BA 120.0
C2B C3B H3BA 120.0
C5B C4B C3B 120.0
C5B C4B H4BA 120.0
C3B C4B H4BA 120.0
C4B C5B C6B 120.0
C4B C5B H5BA 120.0
C6B C5B H5BA 120.0
C5B C6B C1B 120.0
C5B C6B H6BA 120.0
C1B C6B H6BA 120.0
C1B C7B H7BA 109.5
C1B C7B H7BB 109.5
H7BA C7B H7BB 109.5
C1B C7B H7BC 109.5
H7BA C7B H7BC 109.5
H7BB C7B H7BC 109.5

loop_
_geom_bond_atom_site_label_1
_geom_bond_atom_site_label_2
_geom_bond_distance
Ta1 N15 1.833(5)
Ta1 N1 1.974(6)
Ta1 N14 2.009(5)
Ta1 N2 2.257(5)
Ta1 N6 2.264(5)
Ta1 N3 2.293(6)
Ta1 Ta3 3.1107(4)
Ta1 Ta2 3.3576(4)
Ta2 N10 1.791(6)
Ta2 N9 1.979(6)
Ta2 N11 2.104(6)
Ta2 N2 2.212(5)
Ta2 N6 2.281(6)
Ta2 N3 2.329(5)
Ta3 N17 1.932(6)
Ta3 N16 1.962(5)
Ta3 N18 1.966(6)
Ta3 N14 1.991(5)
Ta3 N15 2.500(5)
N1 C1 1.462(8)
N1 C2 1.490(9)
N2 C3 1.469(8)
N2 C4 1.478(8)
N3 N4 1.228(8)
N4 N5 1.141(8)
N6 N7 1.208(8)
N7 N8 1.123(8)
N9 C5 1.453(9)
N9 C6 1.465(10)
N10 C7 1.394(9)
N11 N12 1.137(8)
N12 N13 1.172(9)
N14 C14 1.436(8)
N15 C21 1.428(8)
N16 C28 1.452(9)
N16 C29 1.471(9)
N17 C30 1.457(10)
N17 C31 1.475(9)
N18 C32 1.458(9)
N18 C33 1.470(9)
C1 H1A 0.9800
C1 H1B 0.9800
C1 H1C 0.9800
C2 H2A 0.9800
C2 H2B 0.9800
C2 H2C 0.9800
C3 H3A 0.9800
C3 H3B 0.9800
C3 H3C 0.9800
C4 H4A 0.9800
C4 H4B 0.9800
C4 H4C 0.9800
C5 H5A 0.9800
C5 H5B 0.9800
C5 H5C 0.9800
C6 H6A 0.9800
C6 H6B 0.9800
C6 H6C 0.9800
C7 C12 1.382(10)
C7 C8 1.385(10)
C8 C9 1.386(10)
C8 H8A 0.9500
C9 C10 1.404(12)
C9 H9A 0.9500
C10 C11 1.382(12)
C10 C13 1.494(12)
C11 C12 1.376(12)
C11 H11A 0.9500
C12 H12A 0.9500
C13 H13A 0.9800
C13 H13B 0.9800
C13 H13C 0.9800
C14 C15 1.351(9)
C14 C19 1.390(9)
C15 C16 1.392(10)
C15 H15A 0.9500
C16 C17 1.401(9)
C16 H16A 0.9500
C17 C18 1.355(10)
C17 C20 1.512(9)
C18 C19 1.401(10)
C18 H18A 0.9500
C19 H19A 0.9500
C20 H20A 0.9800
C20 H20B 0.9800
C20 H20C 0.9800
C21 C26 1.364(9)
C21 C22 1.407(9)
C22 C23 1.384(9)
C22 H22A 0.9500
C23 C24 1.395(10)
C23 H23A 0.9500
C24 C25 1.418(10)
C24 C27 1.492(9)
C25 C26 1.378(9)
C25 H25A 0.9500
C26 H26A 0.9500
C27 H27A 0.9800
C27 H27B 0.9800
C27 H27C 0.9800
C28 H28A 0.9800
C28 H28B 0.9800
C28 H28C 0.9800
C29 H29A 0.9800
C29 H29B 0.9800
C29 H29C 0.9800
C30 H30A 0.9800
C30 H30B 0.9800
C30 H30C 0.9800
C31 H31A 0.9800
C31 H31B 0.9800
C31 H31C 0.9800
C32 H32A 0.9800
C32 H32B 0.9800
C32 H32C 0.9800
C33 H33A 0.9800
C33 H33B 0.9800
C33 H33C 0.9800
C1A C2A 1.3900
C1A C6A 1.3900
C1A C7A 1.532(10)
C2A C3A 1.3900
C2A H2AA 0.9500
C3A C4A 1.3900
C3A H3AA 0.9500
C4A C5A 1.3900
C4A H4AA 0.9500
C5A C6A 1.3900
C5A H5AA 0.9500
C6A H6AA 0.9500
C7A H7AA 0.9800
C7A H7AB 0.9800
C7A H7AC 0.9800
C1B C2B 1.3900
C1B C6B 1.3900
C1B C7B 1.492(7)
C2B C3B 1.3900
C2B H2BA 0.9500
C3B C4B 1.3900
C3B H3BA 0.9500
C4B C5B 1.3900
C4B H4BA 0.9500
C5B C6B 1.3900
C5B H5BA 0.9500
C6B H6BA 0.9500
C7B H7BA 0.9800
C7B H7BB 0.9800
C7B H7BC 0.9800
